data_2209367
loop_
_publ_author_name
'Shao-Min Shi'
'Bing Jia'
'Yu Wu'
'Xiao-Dong Liu'
'Zong-Qiu Hu'

_publ_section_title
;
 Phenyl 2-picolinamidobenzoate
;
_journal_coeditor_code YM2001
_journal_issue 6
_journal_name_full 'Acta Crystallographica Section E'
_journal_page_first o2278
_journal_page_last o2280
_journal_paper_doi 10.1107/S1600536806016382
_journal_volume 62
_journal_year 2006
_chemical_formula_iupac 'C19 H14 N2 O3'
_chemical_formula_moiety 'C19 H14 N2 O3'
_chemical_formula_sum 'C19 H14 N2 O3'
_chemical_formula_weight 318.32
_chemical_name_systematic
;
Phenyl 2-nicotinamidobenzoate
;
_space_group_IT_number 2
_symmetry_cell_setting triclinic
_symmetry_space_group_name_Hall '-P 1'
_symmetry_space_group_name_H-M 'P -1'
_atom_sites_solution_hydrogens geom
_atom_sites_solution_primary direct
_atom_sites_solution_secondary difmap
_audit_creation_method SHELXL-97
_cell_angle_alpha 98.910(8)
_cell_angle_beta 97.291(9)
_cell_angle_gamma 96.008(7)
_cell_formula_units_Z 2
_cell_length_a 5.657(2)
_cell_length_b 11.700(4)
_cell_length_c 11.793(4)
_cell_measurement_reflns_used 1525
_cell_measurement_temperature 292(2)
_cell_measurement_theta_max 26.0
_cell_measurement_theta_min 1.7
_cell_volume 758.7(5)
_computing_cell_refinement 'SAINT (Bruker, 2000)'
_computing_data_collection 'SMART (Bruker, 2000)'
_computing_data_reduction SAINT
_computing_molecular_graphics 'SHELXTL (Sheldrick, 1997b)'
_computing_publication_material 'SHELXTL, PARST (Nardelli, 1995) and PLATON (Spek, 2003)'
_computing_structure_refinement 'SHELXL97 (Sheldrick, 1997a)'
_computing_structure_solution 'SHELXS97 (Sheldrick, 1997a)'
_diffrn_ambient_temperature 292(2)
_diffrn_detector_area_resol_mean 83.66
_diffrn_measured_fraction_theta_full 0.99
_diffrn_measured_fraction_theta_max 0.99
_diffrn_measurement_device_type
;
Bruker SMART APEX CCD area-detector
;
_diffrn_measurement_method \w
_diffrn_radiation_monochromator graphite
_diffrn_radiation_source 'fine-focus sealed tube'
_diffrn_radiation_type MoK\a
_diffrn_radiation_wavelength 0.71073
_diffrn_reflns_av_R_equivalents 0.0590
_diffrn_reflns_av_sigmaI/netI 0.0604
_diffrn_reflns_limit_h_max 6
_diffrn_reflns_limit_h_min -6
_diffrn_reflns_limit_k_max 14
_diffrn_reflns_limit_k_min -14
_diffrn_reflns_limit_l_max 14
_diffrn_reflns_limit_l_min -14
_diffrn_reflns_number 8013
_diffrn_reflns_theta_full 26.0
_diffrn_reflns_theta_max 26.0
_diffrn_reflns_theta_min 1.7
_diffrn_standards_decay_% 0
_diffrn_standards_interval_time 0
_diffrn_standards_number 0
_exptl_absorpt_coefficient_mu 0.096
_exptl_absorpt_correction_T_max 0.990
_exptl_absorpt_correction_T_min 0.971
_exptl_absorpt_correction_type multi-scan
_exptl_absorpt_process_details '(SADABS; Bruker, 2000)'
_exptl_crystal_colour colourless
_exptl_crystal_density_diffrn 1.393
_exptl_crystal_density_method 'not measured'
_exptl_crystal_description block
_exptl_crystal_F_000 332
_exptl_crystal_size_max 0.30
_exptl_crystal_size_mid 0.20
_exptl_crystal_size_min 0.10
_refine_diff_density_max 0.16
_refine_diff_density_min -0.21
_refine_ls_extinction_method none
_refine_ls_goodness_of_fit_ref 0.91
_refine_ls_hydrogen_treatment constr
_refine_ls_matrix_type full
_refine_ls_number_parameters 217
_refine_ls_number_reflns 2965
_refine_ls_number_restraints 0
_refine_ls_restrained_S_all 0.91
_refine_ls_R_factor_all 0.078
_refine_ls_R_factor_gt 0.048
_refine_ls_shift/su_max 0.000
_refine_ls_shift/su_mean 0.000
_refine_ls_structure_factor_coef Fsqd
_refine_ls_weighting_details 'calc w=1/[\s^2^(Fo^2^)+(0.0404P)^2^] where P=(Fo^2^+2Fc^2^)/3'
_refine_ls_weighting_scheme calc
_refine_ls_wR_factor_gt 0.088
_refine_ls_wR_factor_ref 0.100
_reflns_number_gt 1895
_reflns_number_total 2965
_reflns_threshold_expression I>2\s(I)
_cod_data_source_file ym2001.cif
_cod_data_source_block I
_cod_depositor_comments
;
The following automatic conversions were performed:
'_symmetry_cell_setting' value 'Triclinic' changed to 'triclinic'
according to '/home/saulius/struct/CIF-dictionaries/cif_core.dic'
dictionary named 'cif_core.dic' version 2.4.1 from 2010-06-29.

Automatic conversion script
Id: cif_fix_enum 1527 2010-12-29 10:47:43Z saulius 

The following automatic conversions were performed:

'_symmetry_cell_setting' value 'Triclinic' changed to 'triclinic'
according to /home/saulius/struct/CIF-dictionaries/cif_core.dic
dictionary named 'cif_core.dic' version 2.4.1 from 2010-06-29.

Automatic conversion script
Id: cif_fix_values 1715 2011-07-08 13:25:40Z adriana 
;
_cod_database_code 2209367
_cod_database_fobs_code 2209367

loop_
_symmetry_equiv_pos_as_xyz
'x, y, z'
'-x, -y, -z'

loop_
_atom_site_type_symbol
_atom_site_label
_atom_site_fract_x
_atom_site_fract_y
_atom_site_fract_z
_atom_site_U_iso_or_equiv
_atom_site_adp_type
_atom_site_calc_flag
_atom_site_refinement_flags
_atom_site_occupancy
O O2 0.5737(2) 0.77499(11) 0.08049(10) 0.0550(4) Uani d . 1
O O1 0.2550(2) 0.64053(11) 0.06645(10) 0.0562(4) Uani d . 1
O O3 1.1388(2) 0.89121(12) 0.45048(11) 0.0658(4) Uani d . 1
N N1 0.8591(2) 0.83152(12) 0.28852(11) 0.0445(4) Uani d . 1
H H1B 0.8314 0.8381 0.2166 0.053 Uiso calc R 1
N N2 1.1266(3) 0.95815(13) 0.16759(12) 0.0491(4) Uani d . 1
C C1 0.0137(3) 0.69998(17) -0.08912(16) 0.0552(5) Uani d . 1
H H1A -0.0710 0.7388 -0.0358 0.066 Uiso calc R 1
C C2 -0.0474(3) 0.69855(17) -0.20690(17) 0.0576(5) Uani d . 1
H H2A -0.1731 0.7376 -0.2330 0.069 Uiso calc R 1
C C3 0.0760(3) 0.64012(16) -0.28502(16) 0.0518(5) Uani d . 1
H H3A 0.0333 0.6390 -0.3640 0.062 Uiso calc R 1
C C4 0.2623(4) 0.58332(16) -0.24673(16) 0.0552(5) Uani d . 1
H H4A 0.3458 0.5436 -0.3000 0.066 Uiso calc R 1
C C5 0.3269(3) 0.58463(15) -0.12995(16) 0.0525(5) Uani d . 1
H H5A 0.4538 0.5464 -0.1037 0.063 Uiso calc R 1
C C6 0.2004(3) 0.64334(15) -0.05317(15) 0.0445(4) Uani d . 1
C C7 0.4492(3) 0.71242(15) 0.12722(14) 0.0410(4) Uani d . 1
C C8 0.4817(3) 0.70152(14) 0.25079(14) 0.0386(4) Uani d . 1
C C9 0.3088(3) 0.63207(15) 0.29266(15) 0.0471(5) Uani d . 1
H H9A 0.1756 0.5930 0.2418 0.056 Uiso calc R 1
C C10 0.3304(4) 0.62008(16) 0.40706(15) 0.0554(5) Uani d . 1
H H10A 0.2133 0.5735 0.4337 0.066 Uiso calc R 1
C C11 0.5280(4) 0.67786(17) 0.48205(16) 0.0603(6) Uani d . 1
H H11A 0.5434 0.6701 0.5599 0.072 Uiso calc R 1
C C12 0.7026(3) 0.74675(16) 0.44408(15) 0.0549(5) Uani d . 1
H H12A 0.8349 0.7846 0.4963 0.066 Uiso calc R 1
C C13 0.6839(3) 0.76068(14) 0.32821(14) 0.0406(4) Uani d . 1
C C14 1.0681(3) 0.89158(15) 0.34899(15) 0.0440(4) Uani d . 1
C C15 1.2137(3) 0.96070(14) 0.27886(14) 0.0418(4) Uani d . 1
C C16 1.2623(3) 1.02017(17) 0.10772(16) 0.0560(5) Uani d . 1
H H16A 1.2050 1.0204 0.0303 0.067 Uiso calc R 1
C C17 1.4809(3) 1.08338(16) 0.15369(16) 0.0557(5) Uani d . 1
H H17A 1.5678 1.1255 0.1085 0.067 Uiso calc R 1
C C18 1.5680(3) 1.08327(16) 0.26667(17) 0.0572(5) Uani d . 1
H H18A 1.7166 1.1244 0.2999 0.069 Uiso calc R 1
C C19 1.4315(3) 1.02104(16) 0.33077(16) 0.0529(5) Uani d . 1
H H19A 1.4863 1.0199 0.4083 0.063 Uiso calc R 1

loop_
_atom_site_aniso_label
_atom_site_aniso_U_11
_atom_site_aniso_U_22
_atom_site_aniso_U_33
_atom_site_aniso_U_12
_atom_site_aniso_U_13
_atom_site_aniso_U_23
O2 0.0554(8) 0.0648(9) 0.0412(7) -0.0138(7) 0.0027(6) 0.0164(6)
O1 0.0568(8) 0.0664(9) 0.0394(7) -0.0184(7) -0.0006(6) 0.0139(6)
O3 0.0617(9) 0.0856(10) 0.0436(8) -0.0148(7) -0.0078(6) 0.0194(7)
N1 0.0422(9) 0.0540(9) 0.0359(8) -0.0018(7) 0.0020(7) 0.0120(7)
N2 0.0451(9) 0.0590(10) 0.0416(9) 0.0004(7) 0.0033(7) 0.0107(7)
C1 0.0475(12) 0.0680(13) 0.0478(12) 0.0049(10) 0.0089(9) 0.0025(10)
C2 0.0470(12) 0.0669(13) 0.0555(13) 0.0078(10) -0.0033(10) 0.0087(10)
C3 0.0567(12) 0.0542(12) 0.0400(11) -0.0051(10) 0.0008(9) 0.0078(9)
C4 0.0616(13) 0.0560(12) 0.0494(12) 0.0079(10) 0.0161(10) 0.0060(9)
C5 0.0534(12) 0.0534(12) 0.0520(12) 0.0089(10) 0.0047(10) 0.0143(9)
C6 0.0447(11) 0.0492(11) 0.0358(10) -0.0104(9) 0.0015(8) 0.0099(8)
C7 0.0395(10) 0.0411(10) 0.0418(10) 0.0026(8) 0.0064(8) 0.0071(8)
C8 0.0428(10) 0.0387(10) 0.0355(9) 0.0059(8) 0.0072(8) 0.0087(8)
C9 0.0486(11) 0.0481(11) 0.0432(11) -0.0035(9) 0.0092(9) 0.0078(8)
C10 0.0608(13) 0.0594(12) 0.0466(12) -0.0068(10) 0.0157(10) 0.0141(10)
C11 0.0699(14) 0.0723(14) 0.0387(11) -0.0042(11) 0.0102(10) 0.0164(10)
C12 0.0548(12) 0.0662(13) 0.0408(11) -0.0043(10) 0.0015(9) 0.0133(9)
C13 0.0441(11) 0.0417(10) 0.0376(10) 0.0044(8) 0.0083(8) 0.0104(8)
C14 0.0437(11) 0.0458(11) 0.0401(11) 0.0030(8) 0.0002(8) 0.0070(8)
C15 0.0408(10) 0.0415(10) 0.0416(10) 0.0047(8) 0.0018(8) 0.0069(8)
C16 0.0518(12) 0.0709(14) 0.0461(11) 0.0006(11) 0.0060(9) 0.0180(10)
C17 0.0512(12) 0.0570(12) 0.0613(13) -0.0005(10) 0.0115(10) 0.0198(10)
C18 0.0484(12) 0.0547(12) 0.0634(13) -0.0098(9) -0.0029(10) 0.0147(10)
C19 0.0521(12) 0.0540(12) 0.0479(11) -0.0053(9) -0.0048(9) 0.0121(9)

loop_
_atom_type_symbol
_atom_type_description
_atom_type_scat_dispersion_real
_atom_type_scat_dispersion_imag
_atom_type_scat_source
C C 0.0033 0.0016 'International Tables Vol C Tables 4.2.6.8 and 6.1.1.4'
H H 0.0000 0.0000 'International Tables Vol C Tables 4.2.6.8 and 6.1.1.4'
N N 0.0061 0.0033 'International Tables Vol C Tables 4.2.6.8 and 6.1.1.4'
O O 0.0106 0.0060 'International Tables Vol C Tables 4.2.6.8 and 6.1.1.4'

loop_
_geom_angle_atom_site_label_1
_geom_angle_atom_site_label_2
_geom_angle_atom_site_label_3
_geom_angle
_geom_angle_publ_flag
C7 O1 C6 117.79(13) y
C14 N1 C13 128.46(14) y
C14 N1 H1B 115.8 ?
C13 N1 H1B 115.8 ?
C15 N2 C16 116.32(16) ?
C6 C1 C2 118.54(18) ?
C6 C1 H1A 120.7 ?
C2 C1 H1A 120.7 ?
C3 C2 C1 120.43(19) ?
C3 C2 H2A 119.8 ?
C1 C2 H2A 119.8 ?
C2 C3 C4 119.91(18) ?
C2 C3 H3A 120.0 ?
C4 C3 H3A 120.0 ?
C3 C4 C5 120.47(18) ?
C3 C4 H4A 119.8 ?
C5 C4 H4A 119.8 ?
C6 C5 C4 118.68(18) ?
C6 C5 H5A 120.7 ?
C4 C5 H5A 120.7 ?
C1 C6 C5 121.96(17) ?
C1 C6 O1 118.34(16) ?
C5 C6 O1 119.62(17) ?
O2 C7 O1 121.33(15) ?
O2 C7 C8 126.91(16) ?
O1 C7 C8 111.76(14) ?
C9 C8 C13 119.16(15) ?
C9 C8 C7 119.44(16) ?
C13 C8 C7 121.40(15) ?
C10 C9 C8 121.49(17) ?
C10 C9 H9A 119.3 ?
C8 C9 H9A 119.3 ?
C9 C10 C11 119.07(17) ?
C9 C10 H10A 120.5 ?
C11 C10 H10A 120.5 ?
C12 C11 C10 121.18(17) ?
C12 C11 H11A 119.4 ?
C10 C11 H11A 119.4 ?
C11 C12 C13 120.78(18) ?
C11 C12 H12A 119.6 ?
C13 C12 H12A 119.6 ?
C12 C13 N1 121.42(16) ?
C12 C13 C8 118.32(16) ?
N1 C13 C8 120.27(15) ?
O3 C14 N1 125.03(17) ?
O3 C14 C15 120.68(16) ?
N1 C14 C15 114.29(15) ?
N2 C15 C19 123.10(16) ?
N2 C15 C14 118.07(15) ?
C19 C15 C14 118.81(16) ?
N2 C16 C17 124.00(18) ?
N2 C16 H16A 118.0 ?
C17 C16 H16A 118.0 ?
C18 C17 C16 118.70(18) ?
C18 C17 H17A 120.7 ?
C16 C17 H17A 120.7 ?
C17 C18 C19 118.64(18) ?
C17 C18 H18A 120.7 ?
C19 C18 H18A 120.7 ?
C15 C19 C18 119.24(18) ?
C15 C19 H19A 120.4 ?
C18 C19 H19A 120.4 ?

loop_
_geom_bond_atom_site_label_1
_geom_bond_atom_site_label_2
_geom_bond_distance
_geom_bond_publ_flag
O2 C7 1.2046(18) ?
O1 C7 1.3593(19) ?
O1 C6 1.412(2) y
O3 C14 1.2137(19) ?
N1 C14 1.363(2) y
N1 C13 1.398(2) ?
N1 H1B 0.8600 ?
N2 C15 1.337(2) ?
N2 C16 1.340(2) ?
C1 C6 1.362(2) ?
C1 C2 1.385(2) ?
C1 H1A 0.9300 ?
C2 C3 1.368(2) ?
C2 H2A 0.9300 ?
C3 C4 1.370(2) ?
C3 H3A 0.9300 ?
C4 C5 1.377(2) ?
C4 H4A 0.9300 ?
C5 C6 1.370(2) ?
C5 H5A 0.9300 ?
C7 C8 1.472(2) ?
C8 C9 1.393(2) ?
C8 C13 1.412(2) ?
C9 C10 1.369(2) ?
C9 H9A 0.9300 ?
C10 C11 1.376(3) ?
C10 H10A 0.9300 ?
C11 C12 1.372(3) ?
C11 H11A 0.9300 ?
C12 C13 1.393(2) ?
C12 H12A 0.9300 ?
C14 C15 1.503(2) ?
C15 C19 1.372(2) ?
C16 C17 1.373(3) ?
C16 H16A 0.9300 ?
C17 C18 1.361(2) ?
C17 H17A 0.9300 ?
C18 C19 1.378(2) ?
C18 H18A 0.9300 ?
C19 H19A 0.9300 ?

loop_
_geom_hbond_atom_site_label_D
_geom_hbond_atom_site_label_H
_geom_hbond_atom_site_label_A
_geom_hbond_site_symmetry_A
_geom_hbond_distance_DH
_geom_hbond_distance_HA
_geom_hbond_distance_DA
_geom_hbond_angle_DHA
_geom_hbond_publ_flag
N1 H1B O2 1_555 0.86 2.02 2.708(2) 137 yes
N1 H1B N2 1_555 0.86 2.26 2.693(2) 111 yes
C9 H9A O1 1_555 0.93 2.31 2.665(2) 102 no
C12 H12A O3 1_555 0.93 2.19 2.827(2) 125 no
C19 H19A O3 2_876 0.93 2.54 3.269(2) 133 yes

loop_
_geom_torsion_atom_site_label_1
_geom_torsion_atom_site_label_2
_geom_torsion_atom_site_label_3
_geom_torsion_atom_site_label_4
_geom_torsion
_geom_torsion_publ_flag
C6 C1 C2 C3 0.8(3) ?
C1 C2 C3 C4 -0.5(3) ?
C2 C3 C4 C5 -0.1(3) ?
C3 C4 C5 C6 0.3(3) ?
C2 C1 C6 C5 -0.6(3) ?
C2 C1 C6 O1 -177.17(16) ?
C4 C5 C6 C1 0.1(3) ?
C4 C5 C6 O1 176.58(15) ?
C7 O1 C6 C1 -103.79(19) y
C7 O1 C6 C5 79.6(2) ?
C6 O1 C7 O2 -1.4(2) ?
C6 O1 C7 C8 179.06(14) y
O2 C7 C8 C9 174.51(17) ?
O1 C7 C8 C9 -6.0(2) ?
O2 C7 C8 C13 -5.0(3) ?
O1 C7 C8 C13 174.50(15) ?
C13 C8 C9 C10 0.1(3) ?
C7 C8 C9 C10 -179.47(16) ?
C8 C9 C10 C11 -0.1(3) ?
C9 C10 C11 C12 -0.1(3) ?
C10 C11 C12 C13 0.4(3) ?
C11 C12 C13 N1 179.33(17) ?
C11 C12 C13 C8 -0.4(3) ?
C14 N1 C13 C12 2.7(3) ?
C14 N1 C13 C8 -177.59(16) ?
C9 C8 C13 C12 0.2(2) ?
C7 C8 C13 C12 179.74(15) ?
C9 C8 C13 N1 -179.56(15) ?
C7 C8 C13 N1 0.0(2) ?
C13 N1 C14 O3 1.3(3) y
C13 N1 C14 C15 -179.28(14) y
C16 N2 C15 C19 -1.1(3) ?
C16 N2 C15 C14 -179.53(15) ?
O3 C14 C15 N2 -179.80(16) ?
N1 C14 C15 N2 0.7(2) ?
O3 C14 C15 C19 1.7(3) ?
N1 C14 C15 C19 -177.75(15) ?
C15 N2 C16 C17 0.6(3) ?
N2 C16 C17 C18 0.4(3) ?
C16 C17 C18 C19 -0.9(3) ?
N2 C15 C19 C18 0.6(3) ?
C14 C15 C19 C18 179.05(16) ?
C17 C18 C19 C15 0.4(3) ?

loop_
_cod_related_entry_id
_cod_related_entry_database
_cod_related_entry_code
1 ChemSpider 21128063
